data_7038799
loop_
_publ_author_name
'Fiedler, Tobias'
'Bhuvanesh, Nattamai'
'Hampel, Frank'
'Reibenspies, Joseph H.'
'Gladysz, John A.'

_publ_section_title
;
 Gyroscope like molecules consisting of trigonal or square planar osmium
 rotators within three-spoked dibridgehead diphosphine stators: syntheses,
 substitution reactions, structures, and dynamic properties.
;
_journal_issue 16
_journal_name_full 'Dalton transactions (Cambridge, England : 2003)'
_journal_page_first 7131
_journal_page_last 7147
_journal_paper_doi 10.1039/c6dt00692b
_journal_volume 45
_journal_year 2016
_chemical_formula_sum 'C50 H96 Br2 O2 Os P2'
_chemical_formula_weight 1141.23
_chemical_name_systematic
; 
 ? 
;
_space_group_IT_number 76
_symmetry_cell_setting tetragonal
_symmetry_space_group_name_Hall 'P 4w'
_symmetry_space_group_name_H-M 'P 41'
_atom_sites_solution_hydrogens geom
_atom_sites_solution_primary direct
_atom_sites_solution_secondary difmap
_audit_creation_method SHELXL-97
_audit_update_record
;
2016-01-11 deposited with the CCDC.
2016-03-16 downloaded from the CCDC.
;
_cell_angle_alpha 90.00
_cell_angle_beta 90.00
_cell_angle_gamma 90.00
_cell_formula_units_Z 4
_cell_length_a 16.9141(7)
_cell_length_b 16.9141(7)
_cell_length_c 19.2307(11)
_cell_measurement_reflns_used 9890
_cell_measurement_temperature 110(2)
_cell_measurement_theta_max 28.82
_cell_measurement_theta_min 2.41
_cell_volume 5501.6(5)
_computing_cell_refinement
; 
  APEX-II(BRUKER-NONIUS, 2003) 
;
_computing_data_collection 'APEX-II (BRUKER-NONIUS, 2003)'
_computing_data_reduction APEX-II
_computing_molecular_graphics 'X-SEED (Barbour, 2001)'
_computing_publication_material 'Bruker SHELXTL'
_computing_structure_refinement 'SHELXL-97 (Sheldrick, 2008)'
_computing_structure_solution 'SHELXS-97 (Sheldrick, 2008)'
_diffrn_ambient_temperature 110(2)
_diffrn_measured_fraction_theta_full 0.998
_diffrn_measured_fraction_theta_max 0.998
_diffrn_measurement_device_type 'APEX II'
_diffrn_measurement_method 'omega scans'
_diffrn_radiation_monochromator graphite
_diffrn_radiation_source 'fine-focus sealed tube'
_diffrn_radiation_type MoK\a
_diffrn_radiation_wavelength 0.71073
_diffrn_reflns_av_R_equivalents 0.0925
_diffrn_reflns_av_sigmaI/netI 0.0543
_diffrn_reflns_limit_h_max 21
_diffrn_reflns_limit_h_min -21
_diffrn_reflns_limit_k_max 21
_diffrn_reflns_limit_k_min -21
_diffrn_reflns_limit_l_max 24
_diffrn_reflns_limit_l_min -24
_diffrn_reflns_number 103619
_diffrn_reflns_theta_full 27.50
_diffrn_reflns_theta_max 27.50
_diffrn_reflns_theta_min 1.70
_exptl_absorpt_coefficient_mu 3.862
_exptl_absorpt_correction_T_max 0.5597
_exptl_absorpt_correction_T_min 0.4575
_exptl_absorpt_correction_type multi-scan
_exptl_absorpt_process_details 'SADABS; (Sheldrick, 2006)'
_exptl_crystal_colour colorless
_exptl_crystal_density_diffrn 1.378
_exptl_crystal_density_method 'not measured'
_exptl_crystal_description block
_exptl_crystal_F_000 2352
_exptl_crystal_recrystallization_method 'Re-crystallisation from solvent: C6D6 and MeOH'
_exptl_crystal_size_max 0.24
_exptl_crystal_size_mid 0.20
_exptl_crystal_size_min 0.17
_refine_diff_density_max 3.745
_refine_diff_density_min -1.489
_refine_diff_density_rms 0.126
_refine_ls_abs_structure_details 'Flack H D (1983), Acta Cryst. A39, 876-881'
_refine_ls_abs_structure_Flack 0.000(8)
_refine_ls_extinction_method none
_refine_ls_goodness_of_fit_ref 1.036
_refine_ls_hydrogen_treatment constr
_refine_ls_matrix_type full
_refine_ls_number_parameters 514
_refine_ls_number_reflns 12592
_refine_ls_number_restraints 49
_refine_ls_restrained_S_all 1.036
_refine_ls_R_factor_all 0.0529
_refine_ls_R_factor_gt 0.0407
_refine_ls_shift/su_max 0.002
_refine_ls_shift/su_mean 0.000
_refine_ls_structure_factor_coef Fsqd
_refine_ls_weighting_details 'calc w=1/[\s^2^(Fo^2^)+(0.0469P)^2^+16.6414P] where P=(Fo^2^+2Fc^2^)/3'
_refine_ls_weighting_scheme calc
_refine_ls_wR_factor_gt 0.0989
_refine_ls_wR_factor_ref 0.1076
_reflns_number_gt 11199
_reflns_number_total 12592
_reflns_threshold_expression >2sigma(I)
_cod_data_source_file c6dt00692b2.cif
_cod_data_source_block face1
_cod_depositor_comments
;
The following automatic conversions were performed:

'_symmetry_cell_setting' value 'Tetragonal' changed to 'tetragonal'
according to
/usr/data/users/saulius/crontab/automatic-downloads/rss-feeds/RSC/lib/dictionaries/cif_core.dic
dictionary named 'cif_core.dic' version 2.4.2 from 2011-04-26.

Automatic conversion script
Id: cif_fix_values 4268 2015-11-12 08:31:59Z antanas 

 Adding full bibliography for 7038796--7038804.cif.
;
_cod_original_sg_symbol_H-M P4(1)
_cod_database_code 7038799

loop_
_symmetry_equiv_pos_as_xyz
'x, y, z'
'-y, x, z+1/4'
'-x, -y, z+1/2'
'y, -x, z+3/4'

loop_
_atom_site_label
_atom_site_type_symbol
_atom_site_fract_x
_atom_site_fract_y
_atom_site_fract_z
_atom_site_U_iso_or_equiv
_atom_site_adp_type
_atom_site_occupancy
_atom_site_symmetry_multiplicity
_atom_site_calc_flag
_atom_site_refinement_flags
Os1 Os 0.765410(13) 0.243909(14) 0.146712(12) 0.02437(6) Uani 1 1 d .
Br1 Br 0.76894(4) 0.13794(4) 0.24341(3) 0.02999(14) Uani 1 1 d .
Br2 Br 0.77487(4) 0.35161(4) 0.24139(4) 0.03288(14) Uani 1 1 d .
P1 P 0.62263(9) 0.24362(10) 0.15382(9) 0.0295(3) Uani 1 1 d .
P2 P 0.90793(9) 0.24160(9) 0.14078(9) 0.0264(3) Uani 1 1 d .
C1 C 0.7581(4) 0.1623(4) 0.0807(4) 0.0333(15) Uani 1 1 d .
O1 O 0.7534(3) 0.1123(3) 0.0440(3) 0.0357(11) Uani 1 1 d .
C2 C 0.7613(4) 0.3246(5) 0.0800(4) 0.0357(15) Uani 1 1 d .
O2 O 0.7592(3) 0.3748(3) 0.0423(3) 0.0397(12) Uani 1 1 d .
C3 C 0.5745(4) 0.2900(4) 0.2291(4) 0.0347(15) Uani 1 1 d .
H3A H 0.5939 0.3451 0.2327 0.042 Uiso 1 1 calc R
H3B H 0.5170 0.2926 0.2197 0.042 Uiso 1 1 calc R
C4 C 0.5860(4) 0.2509(4) 0.2980(4) 0.0370(15) Uani 1 1 d .
H4A H 0.6430 0.2501 0.3097 0.044 Uiso 1 1 calc R
H4B H 0.5672 0.1955 0.2955 0.044 Uiso 1 1 calc R
C5 C 0.5407(5) 0.2950(5) 0.3545(4) 0.0425(18) Uani 1 1 d .
H5A H 0.5618 0.3495 0.3578 0.051 Uiso 1 1 calc R
H5B H 0.4845 0.2989 0.3404 0.051 Uiso 1 1 calc R
C6 C 0.5448(5) 0.2568(5) 0.4264(4) 0.0472(19) Uani 1 1 d .
H6A H 0.5215 0.2032 0.4236 0.057 Uiso 1 1 calc R
H6B H 0.5121 0.2882 0.4590 0.057 Uiso 1 1 calc R
C7 C 0.6284(5) 0.2502(5) 0.4559(4) 0.0435(17) Uani 1 1 d .
H7A H 0.6598 0.2149 0.4255 0.052 Uiso 1 1 calc R
H7B H 0.6255 0.2253 0.5024 0.052 Uiso 1 1 calc R
C8 C 0.6720(5) 0.3296(5) 0.4625(4) 0.0440(18) Uani 1 1 d .
H8A H 0.6789 0.3529 0.4157 0.053 Uiso 1 1 calc R
H8B H 0.6393 0.3665 0.4903 0.053 Uiso 1 1 calc R
C9 C 0.7527(4) 0.3211(5) 0.4968(4) 0.0406(16) Uani 1 1 d .
H9A H 0.7463 0.2929 0.5416 0.049 Uiso 1 1 calc R
H9B H 0.7739 0.3744 0.5071 0.049 Uiso 1 1 calc R
C10 C 0.8125(5) 0.2760(4) 0.4514(4) 0.0394(15) Uani 1 1 d .
H10A H 0.7932 0.2212 0.4447 0.047 Uiso 1 1 calc R
H10B H 0.8149 0.3015 0.4051 0.047 Uiso 1 1 calc R
C11 C 0.8951(5) 0.2730(4) 0.4818(4) 0.0394(16) Uani 1 1 d .
H11A H 0.8925 0.2526 0.5300 0.047 Uiso 1 1 calc R
H11B H 0.9172 0.3272 0.4835 0.047 Uiso 1 1 calc R
C12 C 0.9496(4) 0.2200(4) 0.4385(4) 0.0378(15) Uani 1 1 d .
H12A H 0.9369 0.1641 0.4488 0.045 Uiso 1 1 calc R
H12B H 0.9385 0.2292 0.3886 0.045 Uiso 1 1 calc R
C13 C 1.0375(5) 0.2336(4) 0.4515(4) 0.0411(16) Uani 1 1 d .
H13A H 1.0477 0.2303 0.5021 0.049 Uiso 1 1 calc R
H13B H 1.0515 0.2876 0.4361 0.049 Uiso 1 1 calc R
C14 C 1.0913(5) 0.1738(5) 0.4138(4) 0.0463(19) Uani 1 1 d .
H14A H 1.1470 0.1908 0.4193 0.056 Uiso 1 1 calc R
H14B H 1.0856 0.1215 0.4365 0.056 Uiso 1 1 calc R
C15 C 1.0733(4) 0.1651(4) 0.3370(4) 0.0391(16) Uani 1 1 d .
H15A H 1.0184 0.1457 0.3314 0.047 Uiso 1 1 calc R
H15B H 1.1092 0.1250 0.3168 0.047 Uiso 1 1 calc R
C16 C 1.0826(4) 0.2424(4) 0.2973(4) 0.0360(15) Uani 1 1 d .
H16A H 1.1395 0.2556 0.2943 0.043 Uiso 1 1 calc R
H16B H 1.0562 0.2852 0.3237 0.043 Uiso 1 1 calc R
C17 C 1.0479(4) 0.2395(4) 0.2235(4) 0.0340(14) Uani 1 1 d .
H17A H 1.0682 0.2849 0.1964 0.041 Uiso 1 1 calc R
H17B H 1.0657 0.1904 0.2002 0.041 Uiso 1 1 calc R
C18 C 0.9580(4) 0.2419(4) 0.2239(3) 0.0315(14) Uani 1 1 d .
H18A H 0.9415 0.2900 0.2494 0.038 Uiso 1 1 calc R
H18B H 0.9389 0.1959 0.2509 0.038 Uiso 1 1 calc R
C19 C 0.5834(3) 0.1427(4) 0.1477(4) 0.0326(12) Uani 1 1 d .
H19A H 0.6040 0.1187 0.1044 0.039 Uiso 1 1 calc R
H19B H 0.6052 0.1118 0.1871 0.039 Uiso 1 1 calc R
C20 C 0.4937(4) 0.1326(5) 0.1481(5) 0.0412(15) Uani 1 1 d .
H20A H 0.4728 0.1465 0.1946 0.049 Uiso 1 1 calc R
H20B H 0.4699 0.1693 0.1138 0.049 Uiso 1 1 calc R
C21 C 0.4700(5) 0.0477(5) 0.1302(5) 0.052(2) Uani 1 1 d .
H21A H 0.5012 0.0109 0.1594 0.062 Uiso 1 1 calc R
H21B H 0.4135 0.0401 0.1420 0.062 Uiso 1 1 calc R
C22 C 0.4823(5) 0.0266(5) 0.0547(4) 0.0435(17) Uani 1 1 d .
H22A H 0.5372 0.0405 0.0416 0.052 Uiso 1 1 calc R
H22B H 0.4464 0.0594 0.0261 0.052 Uiso 1 1 calc R
C23 C 0.4680(5) -0.0613(5) 0.0365(5) 0.0478(19) Uani 1 1 d .
H23A H 0.4156 -0.0769 0.0548 0.057 Uiso 1 1 calc R
H23B H 0.4662 -0.0666 -0.0147 0.057 Uiso 1 1 calc R
C24 C 0.5287(5) -0.1176(5) 0.0642(4) 0.0417(17) Uani 1 1 d .
H24A H 0.5088 -0.1722 0.0584 0.050 Uiso 1 1 calc R
H24B H 0.5353 -0.1080 0.1146 0.050 Uiso 1 1 calc R
C25 C 0.6092(5) -0.1114(5) 0.0293(4) 0.0475(19) Uani 1 1 d .
H25A H 0.6278 -0.0561 0.0326 0.057 Uiso 1 1 calc R
H25B H 0.6033 -0.1244 -0.0206 0.057 Uiso 1 1 calc R
C26 C 0.6720(5) -0.1661(5) 0.0612(4) 0.0464(19) Uani 1 1 d .
H26A H 0.6534 -0.2214 0.0579 0.056 Uiso 1 1 calc R
H26B H 0.7212 -0.1617 0.0335 0.056 Uiso 1 1 calc R
C27 C 0.6907(5) -0.1477(5) 0.1361(4) 0.0440(17) Uani 1 1 d .
H27A H 0.6440 -0.1610 0.1648 0.053 Uiso 1 1 calc R
H27B H 0.7000 -0.0901 0.1406 0.053 Uiso 1 1 calc R
C28 C 0.7617(5) -0.1909(5) 0.1654(5) 0.0465(19) Uani 1 1 d .
H28A H 0.7508 -0.2484 0.1634 0.056 Uiso 1 1 calc R
H28B H 0.7673 -0.1763 0.2150 0.056 Uiso 1 1 calc R
C29 C 0.8405(5) -0.1755(4) 0.1292(4) 0.0392(16) Uani 1 1 d .
H29A H 0.8832 -0.2012 0.1562 0.047 Uiso 1 1 calc R
H29B H 0.8393 -0.2002 0.0826 0.047 Uiso 1 1 calc R
C30 C 0.8599(5) -0.0888(4) 0.1211(4) 0.0393(16) Uani 1 1 d .
H30A H 0.8233 -0.0656 0.0865 0.047 Uiso 1 1 calc R
H30B H 0.8501 -0.0620 0.1661 0.047 Uiso 1 1 calc R
C31 C 0.9432(4) -0.0716(4) 0.0988(4) 0.0367(15) Uani 1 1 d .
H31A H 0.9584 -0.1099 0.0622 0.044 Uiso 1 1 calc R
H31B H 0.9788 -0.0802 0.1390 0.044 Uiso 1 1 calc R
C32 C 0.9562(4) 0.0111(4) 0.0714(4) 0.0358(15) Uani 1 1 d .
H32A H 0.9232 0.0187 0.0294 0.043 Uiso 1 1 calc R
H32B H 1.0122 0.0167 0.0573 0.043 Uiso 1 1 calc R
C33 C 0.9361(4) 0.0761(4) 0.1244(4) 0.0325(14) Uani 1 1 d .
H33A H 0.8803 0.0708 0.1392 0.039 Uiso 1 1 calc R
H33B H 0.9701 0.0701 0.1660 0.039 Uiso 1 1 calc R
C34 C 0.9490(4) 0.1572(4) 0.0926(3) 0.0296(13) Uani 1 1 d .
H34A H 0.9257 0.1572 0.0454 0.036 Uiso 1 1 calc R
H34B H 1.0066 0.1657 0.0874 0.036 Uiso 1 1 calc R
C35 C 0.5750(4) 0.2977(5) 0.0824(4) 0.0393(17) Uani 1 1 d .
H35A H 0.5176 0.3003 0.0920 0.047 Uiso 1 1 calc R
H35B H 0.5953 0.3526 0.0825 0.047 Uiso 1 1 calc R
C36 C 0.5865(6) 0.2637(6) 0.0099(4) 0.051(2) Uani 1 1 d DU
H36A H 0.5640 0.2097 0.0088 0.062 Uiso 1 1 calc R
H36B H 0.6439 0.2593 0.0006 0.062 Uiso 1 1 calc R
C37 C 0.5485(8) 0.3124(6) -0.0483(5) 0.090(3) Uani 1 1 d DU
H37B H 0.5476 0.2811 -0.0918 0.108 Uiso 1 1 calc R
H37A H 0.4933 0.3255 -0.0357 0.108 Uiso 1 1 calc R
C38 C 0.5953(7) 0.3886(6) -0.0599(6) 0.087(3) Uani 1 1 d DU
H38A H 0.6467 0.3770 -0.0821 0.104 Uiso 1 1 calc R
H38B H 0.6050 0.4158 -0.0151 0.104 Uiso 1 1 calc R
C39 C 0.5435(7) 0.4405(5) -0.1081(6) 0.089(3) Uani 1 1 d DU
H39A H 0.5272 0.4111 -0.1502 0.107 Uiso 1 1 calc R
H39B H 0.4958 0.4598 -0.0835 0.107 Uiso 1 1 calc R
C40 C 0.5994(7) 0.5091(5) -0.1265(4) 0.073(3) Uani 1 1 d DU
H40A H 0.6522 0.4879 -0.1384 0.087 Uiso 1 1 calc R
H40B H 0.5787 0.5377 -0.1676 0.087 Uiso 1 1 calc R
C41 C 0.6067(7) 0.5665(5) -0.0650(4) 0.072(3) Uani 1 1 d DU
H41A H 0.6271 0.5372 -0.0243 0.086 Uiso 1 1 calc R
H41B H 0.5534 0.5864 -0.0530 0.086 Uiso 1 1 calc R
C42 C 0.6611(5) 0.6377(6) -0.0788(6) 0.078(3) Uani 1 1 d D
H42A H 0.6532 0.6563 -0.1271 0.093 Uiso 1 1 calc R
H42B H 0.6466 0.6814 -0.0470 0.093 Uiso 1 1 calc R
C43 C 0.7485(6) 0.6168(8) -0.0682(4) 0.073(3) Uani 1 1 d D
H43A H 0.7817 0.6582 -0.0900 0.088 Uiso 1 1 calc R
H43B H 0.7600 0.5661 -0.0919 0.088 Uiso 1 1 calc R
C44 C 0.7704(7) 0.6096(7) 0.0091(4) 0.079(4) Uani 1 1 d D
H44A H 0.7678 0.6624 0.0312 0.095 Uiso 1 1 calc R
H44B H 0.7318 0.5747 0.0328 0.095 Uiso 1 1 calc R
C45 C 0.8537(5) 0.5756(6) 0.0175(5) 0.064(3) Uani 1 1 d D
H45A H 0.8901 0.6050 -0.0134 0.076 Uiso 1 1 calc R
H45B H 0.8533 0.5198 0.0019 0.076 Uiso 1 1 calc R
C46 C 0.8854(6) 0.5789(5) 0.0910(5) 0.058(2) Uani 1 1 d .
H46A H 0.8518 0.5455 0.1212 0.069 Uiso 1 1 calc R
H46B H 0.8816 0.6339 0.1082 0.069 Uiso 1 1 calc R
C47 C 0.9719(6) 0.5510(5) 0.0977(6) 0.059(2) Uani 1 1 d .
H47A H 1.0061 0.5863 0.0697 0.070 Uiso 1 1 calc R
H47B H 0.9885 0.5559 0.1469 0.070 Uiso 1 1 calc R
C48 C 0.9848(6) 0.4658(5) 0.0740(5) 0.053(2) Uani 1 1 d .
H48A H 0.9654 0.4601 0.0257 0.063 Uiso 1 1 calc R
H48B H 1.0422 0.4544 0.0738 0.063 Uiso 1 1 calc R
C49 C 0.9435(4) 0.4054(4) 0.1196(4) 0.0355(14) Uani 1 1 d .
H49A H 0.8867 0.4188 0.1232 0.043 Uiso 1 1 calc R
H49B H 0.9664 0.4070 0.1670 0.043 Uiso 1 1 calc R
C50 C 0.9525(4) 0.3222(4) 0.0895(3) 0.0298(13) Uani 1 1 d .
H50A H 1.0096 0.3110 0.0840 0.036 Uiso 1 1 calc R
H50B H 0.9286 0.3216 0.0425 0.036 Uiso 1 1 calc R

loop_
_atom_site_aniso_label
_atom_site_aniso_U_11
_atom_site_aniso_U_22
_atom_site_aniso_U_33
_atom_site_aniso_U_23
_atom_site_aniso_U_13
_atom_site_aniso_U_12
Os1 0.02135(11) 0.02132(11) 0.03044(10) 0.00121(9) 0.00129(10) 0.00096(8)
Br1 0.0254(3) 0.0283(3) 0.0362(3) 0.0058(3) 0.0026(3) 0.0008(2)
Br2 0.0317(3) 0.0267(3) 0.0403(3) -0.0044(3) 0.0027(3) 0.0000(3)
P1 0.0231(7) 0.0320(8) 0.0333(8) -0.0018(7) 0.0004(7) 0.0052(6)
P2 0.0209(7) 0.0241(7) 0.0343(8) 0.0019(7) 0.0017(7) -0.0003(5)
C1 0.024(3) 0.039(4) 0.037(3) 0.009(3) 0.009(3) 0.004(3)
O1 0.028(2) 0.045(3) 0.034(2) 0.000(2) 0.0060(19) 0.001(2)
C2 0.024(3) 0.040(4) 0.043(4) -0.004(3) -0.002(3) -0.002(3)
O2 0.041(3) 0.029(3) 0.049(3) 0.002(2) -0.001(2) -0.001(2)
C3 0.021(3) 0.040(4) 0.043(4) -0.004(3) 0.006(3) 0.008(3)
C4 0.029(3) 0.035(4) 0.047(4) -0.005(3) 0.003(3) -0.001(3)
C5 0.030(4) 0.049(5) 0.048(4) -0.001(3) 0.008(3) 0.004(3)
C6 0.043(4) 0.053(5) 0.045(4) 0.007(4) 0.008(3) -0.001(4)
C7 0.044(4) 0.045(4) 0.042(4) 0.009(3) 0.009(3) 0.002(3)
C8 0.053(5) 0.036(4) 0.044(4) -0.007(3) 0.008(3) 0.001(3)
C9 0.039(4) 0.037(4) 0.046(4) -0.001(3) 0.002(3) -0.003(3)
C10 0.044(4) 0.029(3) 0.045(4) -0.003(3) 0.003(3) 0.001(3)
C11 0.044(4) 0.035(4) 0.039(4) -0.001(3) 0.007(3) -0.007(3)
C12 0.035(4) 0.034(4) 0.044(4) 0.000(3) -0.003(3) -0.004(3)
C13 0.046(4) 0.033(4) 0.044(4) 0.006(3) -0.007(3) -0.001(3)
C14 0.038(4) 0.047(4) 0.054(5) 0.010(3) -0.005(3) -0.005(3)
C15 0.029(3) 0.032(4) 0.056(4) 0.003(3) -0.002(3) 0.002(3)
C16 0.021(3) 0.043(4) 0.044(4) 0.002(3) -0.004(3) -0.002(3)
C17 0.024(3) 0.039(4) 0.039(4) 0.005(3) -0.001(3) -0.008(3)
C18 0.025(3) 0.035(3) 0.034(3) 0.002(3) -0.001(2) -0.003(3)
C19 0.023(3) 0.033(3) 0.042(3) -0.005(3) -0.002(3) -0.002(2)
C20 0.024(3) 0.053(4) 0.046(4) -0.011(4) 0.005(3) -0.001(3)
C21 0.027(4) 0.062(5) 0.066(6) -0.011(4) 0.006(3) -0.012(3)
C22 0.037(4) 0.043(4) 0.050(4) -0.002(3) -0.013(3) 0.003(3)
C23 0.039(4) 0.041(4) 0.063(5) -0.009(4) -0.013(4) 0.002(3)
C24 0.041(4) 0.034(4) 0.051(4) -0.001(3) -0.002(3) 0.003(3)
C25 0.041(4) 0.056(5) 0.045(4) 0.004(4) -0.003(3) 0.003(4)
C26 0.040(4) 0.049(5) 0.050(5) -0.006(4) -0.003(3) 0.005(3)
C27 0.043(4) 0.045(4) 0.044(4) 0.009(3) 0.005(3) 0.008(3)
C28 0.036(4) 0.043(4) 0.060(5) 0.005(3) 0.002(3) 0.001(3)
C29 0.040(4) 0.033(4) 0.044(4) 0.001(3) -0.002(3) 0.005(3)
C30 0.039(4) 0.035(4) 0.044(4) 0.002(3) 0.001(3) 0.002(3)
C31 0.031(4) 0.035(4) 0.044(4) -0.004(3) 0.000(3) 0.010(3)
C32 0.030(3) 0.034(4) 0.043(4) -0.003(3) 0.006(3) 0.007(3)
C33 0.030(3) 0.027(3) 0.041(3) 0.001(3) 0.002(3) 0.005(3)
C34 0.025(3) 0.030(3) 0.033(3) -0.001(3) 0.004(2) 0.005(3)
C35 0.031(4) 0.048(4) 0.040(4) 0.002(3) 0.001(3) 0.017(3)
C36 0.051(5) 0.053(5) 0.050(5) 0.004(4) -0.002(4) 0.019(4)
C37 0.131(9) 0.076(7) 0.062(6) 0.011(5) 0.002(6) 0.029(7)
C38 0.116(9) 0.091(7) 0.054(6) -0.005(5) 0.008(6) -0.002(7)
C39 0.164(10) 0.053(5) 0.050(5) 0.007(5) -0.003(6) 0.008(6)
C40 0.105(8) 0.069(6) 0.043(4) 0.010(4) -0.011(5) 0.021(5)
C41 0.096(8) 0.072(6) 0.046(5) 0.014(4) -0.010(5) 0.005(6)
C42 0.088(8) 0.092(9) 0.054(6) 0.012(5) -0.001(5) 0.014(7)
C43 0.083(8) 0.085(8) 0.052(5) 0.018(5) -0.004(5) -0.006(6)
C44 0.124(11) 0.062(7) 0.051(6) -0.008(5) -0.021(6) 0.021(7)
C45 0.076(7) 0.053(5) 0.062(6) 0.009(4) 0.003(5) -0.020(5)
C46 0.074(6) 0.033(4) 0.066(6) 0.003(4) -0.014(5) 0.003(4)
C47 0.064(6) 0.031(4) 0.081(6) 0.010(4) -0.001(5) -0.012(4)
C48 0.048(5) 0.041(4) 0.070(6) 0.014(4) 0.013(4) -0.006(4)
C49 0.032(3) 0.030(3) 0.045(4) 0.003(3) 0.004(3) -0.005(3)
C50 0.027(3) 0.029(3) 0.034(3) 0.006(2) 0.007(2) 0.000(2)

loop_
_atom_type_symbol
_atom_type_description
_atom_type_scat_dispersion_real
_atom_type_scat_dispersion_imag
_atom_type_scat_source
C C 0.0033 0.0016 'International Tables Vol C Tables 4.2.6.8 and 6.1.1.4'
H H 0.0000 0.0000 'International Tables Vol C Tables 4.2.6.8 and 6.1.1.4'
O O 0.0106 0.0060 'International Tables Vol C Tables 4.2.6.8 and 6.1.1.4'
P P 0.1023 0.0942 'International Tables Vol C Tables 4.2.6.8 and 6.1.1.4'
Br Br -0.2901 2.4595 'International Tables Vol C Tables 4.2.6.8 and 6.1.1.4'
Os Os -1.2165 7.6030 'International Tables Vol C Tables 4.2.6.8 and 6.1.1.4'

loop_
_geom_angle_atom_site_label_1
_geom_angle_atom_site_label_2
_geom_angle_atom_site_label_3
_geom_angle
C1 Os1 C2 94.0(3)
C1 Os1 P2 91.3(2)
C2 Os1 P2 91.0(2)
C1 Os1 P1 88.3(2)
C2 Os1 P1 90.2(2)
P2 Os1 P1 178.83(6)
C1 Os1 Br2 177.6(2)
C2 Os1 Br2 88.3(2)
P2 Os1 Br2 89.01(4)
P1 Os1 Br2 91.34(4)
C1 Os1 Br1 88.7(2)
C2 Os1 Br1 177.0(2)
P2 Os1 Br1 89.98(4)
P1 Os1 Br1 88.91(4)
Br2 Os1 Br1 88.88(2)
C3 P1 C19 106.7(3)
C3 P1 C35 100.5(3)
C19 P1 C35 104.9(4)
C3 P1 Os1 119.1(2)
C19 P1 Os1 111.0(2)
C35 P1 Os1 113.2(3)
C18 P2 C34 105.7(3)
C18 P2 C50 106.2(3)
C34 P2 C50 98.6(3)
C18 P2 Os1 115.2(2)
C34 P2 Os1 114.4(2)
C50 P2 Os1 114.9(2)
O1 C1 Os1 177.3(6)
O2 C2 Os1 177.3(7)
C4 C3 P1 116.8(5)
C4 C3 H3A 108.1
P1 C3 H3A 108.1
C4 C3 H3B 108.1
P1 C3 H3B 108.1
H3A C3 H3B 107.3
C3 C4 C5 110.5(6)
C3 C4 H4A 109.6
C5 C4 H4A 109.6
C3 C4 H4B 109.6
C5 C4 H4B 109.6
H4A C4 H4B 108.1
C6 C5 C4 114.6(7)
C6 C5 H5A 108.6
C4 C5 H5A 108.6
C6 C5 H5B 108.6
C4 C5 H5B 108.6
H5A C5 H5B 107.6
C5 C6 C7 114.1(7)
C5 C6 H6A 108.7
C7 C6 H6A 108.7
C5 C6 H6B 108.7
C7 C6 H6B 108.7
H6A C6 H6B 107.6
C6 C7 C8 114.3(7)
C6 C7 H7A 108.7
C8 C7 H7A 108.7
C6 C7 H7B 108.7
C8 C7 H7B 108.7
H7A C7 H7B 107.6
C9 C8 C7 112.5(7)
C9 C8 H8A 109.1
C7 C8 H8A 109.1
C9 C8 H8B 109.1
C7 C8 H8B 109.1
H8A C8 H8B 107.8
C8 C9 C10 112.9(7)
C8 C9 H9A 109.0
C10 C9 H9A 109.0
C8 C9 H9B 109.0
C10 C9 H9B 109.0
H9A C9 H9B 107.8
C11 C10 C9 113.8(6)
C11 C10 H10A 108.8
C9 C10 H10A 108.8
C11 C10 H10B 108.8
C9 C10 H10B 108.8
H10A C10 H10B 107.7
C10 C11 C12 111.4(6)
C10 C11 H11A 109.4
C12 C11 H11A 109.4
C10 C11 H11B 109.4
C12 C11 H11B 109.4
H11A C11 H11B 108.0
C13 C12 C11 114.2(6)
C13 C12 H12A 108.7
C11 C12 H12A 108.7
C13 C12 H12B 108.7
C11 C12 H12B 108.7
H12A C12 H12B 107.6
C12 C13 C14 113.6(6)
C12 C13 H13A 108.9
C14 C13 H13A 108.9
C12 C13 H13B 108.9
C14 C13 H13B 108.9
H13A C13 H13B 107.7
C15 C14 C13 113.8(6)
C15 C14 H14A 108.8
C13 C14 H14A 108.8
C15 C14 H14B 108.8
C13 C14 H14B 108.8
H14A C14 H14B 107.7
C14 C15 C16 112.6(6)
C14 C15 H15A 109.1
C16 C15 H15A 109.1
C14 C15 H15B 109.1
C16 C15 H15B 109.1
H15A C15 H15B 107.8
C15 C16 C17 113.3(6)
C15 C16 H16A 108.9
C17 C16 H16A 108.9
C15 C16 H16B 108.9
C17 C16 H16B 108.9
H16A C16 H16B 107.7
C18 C17 C16 112.1(6)
C18 C17 H17A 109.2
C16 C17 H17A 109.2
C18 C17 H17B 109.2
C16 C17 H17B 109.2
H17A C17 H17B 107.9
C17 C18 P2 117.6(5)
C17 C18 H18A 107.9
P2 C18 H18A 107.9
C17 C18 H18B 107.9
P2 C18 H18B 107.9
H18A C18 H18B 107.2
C20 C19 P1 117.5(5)
C20 C19 H19A 107.9
P1 C19 H19A 107.9
C20 C19 H19B 107.9
P1 C19 H19B 107.9
H19A C19 H19B 107.2
C21 C20 C19 111.3(6)
C21 C20 H20A 109.4
C19 C20 H20A 109.4
C21 C20 H20B 109.4
C19 C20 H20B 109.4
H20A C20 H20B 108.0
C22 C21 C20 113.6(7)
C22 C21 H21A 108.8
C20 C21 H21A 108.8
C22 C21 H21B 108.8
C20 C21 H21B 108.8
H21A C21 H21B 107.7
C21 C22 C23 115.0(7)
C21 C22 H22A 108.5
C23 C22 H22A 108.5
C21 C22 H22B 108.5
C23 C22 H22B 108.5
H22A C22 H22B 107.5
C24 C23 C22 115.1(6)
C24 C23 H23A 108.5
C22 C23 H23A 108.5
C24 C23 H23B 108.5
C22 C23 H23B 108.5
H23A C23 H23B 107.5
C23 C24 C25 114.4(7)
C23 C24 H24A 108.7
C25 C24 H24A 108.7
C23 C24 H24B 108.7
C25 C24 H24B 108.7
H24A C24 H24B 107.6
C24 C25 C26 113.7(7)
C24 C25 H25A 108.8
C26 C25 H25A 108.8
C24 C25 H25B 108.8
C26 C25 H25B 108.8
H25A C25 H25B 107.7
C27 C26 C25 113.7(7)
C27 C26 H26A 108.8
C25 C26 H26A 108.8
C27 C26 H26B 108.8
C25 C26 H26B 108.8
H26A C26 H26B 107.7
C26 C27 C28 115.0(7)
C26 C27 H27A 108.5
C28 C27 H27A 108.5
C26 C27 H27B 108.5
C28 C27 H27B 108.5
H27A C27 H27B 107.5
C27 C28 C29 116.1(7)
C27 C28 H28A 108.2
C29 C28 H28A 108.2
C27 C28 H28B 108.2
C29 C28 H28B 108.2
H28A C28 H28B 107.4
C30 C29 C28 113.7(6)
C30 C29 H29A 108.8
C28 C29 H29A 108.8
C30 C29 H29B 108.8
C28 C29 H29B 108.8
H29A C29 H29B 107.7
C31 C30 C29 114.9(6)
C31 C30 H30A 108.5
C29 C30 H30A 108.5
C31 C30 H30B 108.5
C29 C30 H30B 108.5
H30A C30 H30B 107.5
C30 C31 C32 114.5(6)
C30 C31 H31A 108.6
C32 C31 H31A 108.6
C30 C31 H31B 108.6
C32 C31 H31B 108.6
H31A C31 H31B 107.6
C31 C32 C33 113.5(6)
C31 C32 H32A 108.9
C33 C32 H32A 108.9
C31 C32 H32B 108.9
C33 C32 H32B 108.9
H32A C32 H32B 107.7
C34 C33 C32 110.4(6)
C34 C33 H33A 109.6
C32 C33 H33A 109.6
C34 C33 H33B 109.6
C32 C33 H33B 109.6
H33A C33 H33B 108.1
C33 C34 P2 116.4(4)
C33 C34 H34A 108.2
P2 C34 H34A 108.2
C33 C34 H34B 108.2
P2 C34 H34B 108.2
H34A C34 H34B 107.3
C36 C35 P1 116.2(5)
C36 C35 H35A 108.2
P1 C35 H35A 108.2
C36 C35 H35B 108.2
P1 C35 H35B 108.2
H35A C35 H35B 107.4
C35 C36 C37 114.4(8)
C35 C36 H36A 108.7
C37 C36 H36A 108.7
C35 C36 H36B 108.7
C37 C36 H36B 108.7
H36A C36 H36B 107.6
C38 C37 C36 110.1(9)
C38 C37 H37B 109.6
C36 C37 H37B 109.6
C38 C37 H37A 109.6
C36 C37 H37A 109.6
H37B C37 H37A 108.2
C37 C38 C39 105.8(7)
C37 C38 H38A 110.6
C39 C38 H38A 110.6
C37 C38 H38B 110.6
C39 C38 H38B 110.6
H38A C38 H38B 108.7
C40 C39 C38 102.6(8)
C40 C39 H39A 111.2
C38 C39 H39A 111.2
C40 C39 H39B 111.2
C38 C39 H39B 111.2
H39A C39 H39B 109.2
C41 C40 C39 110.5(8)
C41 C40 H40A 109.6
C39 C40 H40A 109.6
C41 C40 H40B 109.6
C39 C40 H40B 109.6
H40A C40 H40B 108.1
C40 C41 C42 114.3(9)
C40 C41 H41A 108.7
C42 C41 H41A 108.7
C40 C41 H41B 108.7
C42 C41 H41B 108.7
H41A C41 H41B 107.6
C43 C42 C41 112.0(9)
C43 C42 H42A 109.2
C41 C42 H42A 109.2
C43 C42 H42B 109.2
C41 C42 H42B 109.2
H42A C42 H42B 107.9
C42 C43 C44 112.2(8)
C42 C43 H43A 109.2
C44 C43 H43A 109.2
C42 C43 H43B 109.2
C44 C43 H43B 109.2
H43A C43 H43B 107.9
C45 C44 C43 110.7(8)
C45 C44 H44A 109.5
C43 C44 H44A 109.5
C45 C44 H44B 109.5
C43 C44 H44B 109.5
H44A C44 H44B 108.1
C44 C45 C46 114.3(8)
C44 C45 H45A 108.7
C46 C45 H45A 108.7
C44 C45 H45B 108.7
C46 C45 H45B 108.7
H45A C45 H45B 107.6
C45 C46 C47 113.8(9)
C45 C46 H46A 108.8
C47 C46 H46A 108.8
C45 C46 H46B 108.8
C47 C46 H46B 108.8
H46A C46 H46B 107.7
C48 C47 C46 113.5(8)
C48 C47 H47A 108.9
C46 C47 H47A 108.9
C48 C47 H47B 108.9
C46 C47 H47B 108.9
H47A C47 H47B 107.7
C49 C48 C47 113.4(7)
C49 C48 H48A 108.9
C47 C48 H48A 108.9
C49 C48 H48B 108.9
C47 C48 H48B 108.9
H48A C48 H48B 107.7
C48 C49 C50 110.8(6)
C48 C49 H49A 109.5
C50 C49 H49A 109.5
C48 C49 H49B 109.5
C50 C49 H49B 109.5
H49A C49 H49B 108.1
C49 C50 P2 116.0(5)
C49 C50 H50A 108.3
P2 C50 H50A 108.3
C49 C50 H50B 108.3
P2 C50 H50B 108.3
H50A C50 H50B 107.4

loop_
_geom_bond_atom_site_label_1
_geom_bond_atom_site_label_2
_geom_bond_distance
Os1 C1 1.879(8)
Os1 C2 1.875(8)
Os1 P2 2.4137(15)
Os1 P1 2.4188(15)
Os1 Br2 2.5805(7)
Os1 Br1 2.5835(7)
P1 C3 1.837(7)
P1 C19 1.836(6)
P1 C35 1.837(7)
P2 C18 1.810(7)
P2 C34 1.837(6)
P2 C50 1.843(6)
C1 O1 1.105(9)
C2 O2 1.116(9)
C3 C4 1.494(11)
C3 H3A 0.9900
C3 H3B 0.9900
C4 C5 1.525(10)
C4 H4A 0.9900
C4 H4B 0.9900
C5 C6 1.526(11)
C5 H5A 0.9900
C5 H5B 0.9900
C6 C7 1.529(12)
C6 H6A 0.9900
C6 H6B 0.9900
C7 C8 1.537(11)
C7 H7A 0.9900
C7 H7B 0.9900
C8 C9 1.522(12)
C8 H8A 0.9900
C8 H8B 0.9900
C9 C10 1.539(10)
C9 H9A 0.9900
C9 H9B 0.9900
C10 C11 1.515(11)
C10 H10A 0.9900
C10 H10B 0.9900
C11 C12 1.532(10)
C11 H11A 0.9900
C11 H11B 0.9900
C12 C13 1.525(11)
C12 H12A 0.9900
C12 H12B 0.9900
C13 C14 1.541(12)
C13 H13A 0.9900
C13 H13B 0.9900
C14 C15 1.515(11)
C14 H14A 0.9900
C14 H14B 0.9900
C15 C16 1.523(10)
C15 H15A 0.9900
C15 H15B 0.9900
C16 C17 1.536(10)
C16 H16A 0.9900
C16 H16B 0.9900
C17 C18 1.521(9)
C17 H17A 0.9900
C17 H17B 0.9900
C18 H18A 0.9900
C18 H18B 0.9900
C19 C20 1.527(8)
C19 H19A 0.9900
C19 H19B 0.9900
C20 C21 1.531(11)
C20 H20A 0.9900
C20 H20B 0.9900
C21 C22 1.511(11)
C21 H21A 0.9900
C21 H21B 0.9900
C22 C23 1.545(11)
C22 H22A 0.9900
C22 H22B 0.9900
C23 C24 1.499(11)
C23 H23A 0.9900
C23 H23B 0.9900
C24 C25 1.520(11)
C24 H24A 0.9900
C24 H24B 0.9900
C25 C26 1.536(11)
C25 H25A 0.9900
C25 H25B 0.9900
C26 C27 1.508(11)
C26 H26A 0.9900
C26 H26B 0.9900
C27 C28 1.513(11)
C27 H27A 0.9900
C27 H27B 0.9900
C28 C29 1.527(11)
C28 H28A 0.9900
C28 H28B 0.9900
C29 C30 1.510(10)
C29 H29A 0.9900
C29 H29B 0.9900
C30 C31 1.502(10)
C30 H30A 0.9900
C30 H30B 0.9900
C31 C32 1.510(10)
C31 H31A 0.9900
C31 H31B 0.9900
C32 C33 1.538(9)
C32 H32A 0.9900
C32 H32B 0.9900
C33 C34 1.518(9)
C33 H33A 0.9900
C33 H33B 0.9900
C34 H34A 0.9900
C34 H34B 0.9900
C35 C36 1.520(11)
C35 H35A 0.9900
C35 H35B 0.9900
C36 C37 1.532(5)
C36 H36A 0.9900
C36 H36B 0.9900
C37 C38 1.528(5)
C37 H37B 0.9900
C37 H37A 0.9900
C38 C39 1.547(5)
C38 H38A 0.9900
C38 H38B 0.9900
C39 C40 1.538(5)
C39 H39A 0.9900
C39 H39B 0.9900
C40 C41 1.534(5)
C40 H40A 0.9900
C40 H40B 0.9900
C41 C42 1.538(5)
C41 H41A 0.9900
C41 H41B 0.9900
C42 C43 1.532(5)
C42 H42A 0.9900
C42 H42B 0.9900
C43 C44 1.537(5)
C43 H43A 0.9900
C43 H43B 0.9900
C44 C45 1.531(5)
C44 H44A 0.9900
C44 H44B 0.9900
C45 C46 1.514(13)
C45 H45A 0.9900
C45 H45B 0.9900
C46 C47 1.543(14)
C46 H46A 0.9900
C46 H46B 0.9900
C47 C48 1.527(12)
C47 H47A 0.9900
C47 H47B 0.9900
C48 C49 1.517(10)
C48 H48A 0.9900
C48 H48B 0.9900
C49 C50 1.529(10)
C49 H49A 0.9900
C49 H49B 0.9900
C50 H50A 0.9900
C50 H50B 0.9900

loop_
_geom_torsion_atom_site_label_1
_geom_torsion_atom_site_label_2
_geom_torsion_atom_site_label_3
_geom_torsion_atom_site_label_4
_geom_torsion
C1 Os1 P1 C3 162.1(4)
C2 Os1 P1 C3 -103.9(4)
P2 Os1 P1 C3 92(3)
Br2 Os1 P1 C3 -15.6(3)
Br1 Os1 P1 C3 73.3(3)
C1 Os1 P1 C19 37.5(3)
C2 Os1 P1 C19 131.6(4)
P2 Os1 P1 C19 -32(3)
Br2 Os1 P1 C19 -140.1(3)
Br1 Os1 P1 C19 -51.2(3)
C1 Os1 P1 C35 -80.2(4)
C2 Os1 P1 C35 13.9(4)
P2 Os1 P1 C35 -150(3)
Br2 Os1 P1 C35 102.2(3)
Br1 Os1 P1 C35 -169.0(3)
C1 Os1 P2 C18 -133.3(3)
C2 Os1 P2 C18 132.6(3)
P1 Os1 P2 C18 -64(3)
Br2 Os1 P2 C18 44.3(3)
Br1 Os1 P2 C18 -44.6(3)
C1 Os1 P2 C34 -10.4(3)
C2 Os1 P2 C34 -104.5(3)
P1 Os1 P2 C34 59(3)
Br2 Os1 P2 C34 167.2(2)
Br1 Os1 P2 C34 78.3(2)
C1 Os1 P2 C50 102.7(3)
C2 Os1 P2 C50 8.7(3)
P1 Os1 P2 C50 172(18)
Br2 Os1 P2 C50 -79.7(2)
Br1 Os1 P2 C50 -168.5(2)
C2 Os1 C1 O1 -170(13)
P2 Os1 C1 O1 99(13)
P1 Os1 C1 O1 -80(13)
Br2 Os1 C1 O1 2(17)
Br1 Os1 C1 O1 9(13)
C1 Os1 C2 O2 -176(100)
P2 Os1 C2 O2 -85(13)
P1 Os1 C2 O2 96(13)
Br2 Os1 C2 O2 4(13)
Br1 Os1 C2 O2 24(17)
C19 P1 C3 C4 59.1(6)
C35 P1 C3 C4 168.3(6)
Os1 P1 C3 C4 -67.4(6)
P1 C3 C4 C5 -178.4(5)
C3 C4 C5 C6 176.6(7)
C4 C5 C6 C7 60.7(10)
C5 C6 C7 C8 58.1(9)
C6 C7 C8 C9 175.9(6)
C7 C8 C9 C10 68.3(9)
C8 C9 C10 C11 175.0(6)
C9 C10 C11 C12 173.8(6)
C10 C11 C12 C13 162.0(6)
C11 C12 C13 C14 173.6(6)
C12 C13 C14 C15 50.6(9)
C13 C14 C15 C16 60.1(9)
C14 C15 C16 C17 -167.6(6)
C15 C16 C17 C18 74.2(8)
C16 C17 C18 P2 178.4(5)
C34 P2 C18 C17 51.9(6)
C50 P2 C18 C17 -52.3(6)
Os1 P2 C18 C17 179.3(4)
C3 P1 C19 C20 51.5(7)
C35 P1 C19 C20 -54.6(7)
Os1 P1 C19 C20 -177.3(5)
P1 C19 C20 C21 170.2(6)
C19 C20 C21 C22 -72.2(9)
C20 C21 C22 C23 173.4(6)
C21 C22 C23 C24 -70.4(10)
C22 C23 C24 C25 -70.0(10)
C23 C24 C25 C26 176.5(7)
C24 C25 C26 C27 -62.9(10)
C25 C26 C27 C28 -170.1(7)
C26 C27 C28 C29 60.3(10)
C27 C28 C29 C30 51.4(10)
C28 C29 C30 C31 168.5(7)
C29 C30 C31 C32 163.5(6)
C30 C31 C32 C33 59.5(9)
C31 C32 C33 C34 -178.8(6)
C32 C33 C34 P2 167.0(5)
C18 P2 C34 C33 61.9(6)
C50 P2 C34 C33 171.5(5)
Os1 P2 C34 C33 -66.0(5)
C3 P1 C35 C36 -167.2(7)
C19 P1 C35 C36 -56.6(7)
Os1 P1 C35 C36 64.7(7)
P1 C35 C36 C37 -177.7(7)
C35 C36 C37 C38 72.2(13)
C36 C37 C38 C39 -168.8(9)
C37 C38 C39 C40 -171.4(9)
C38 C39 C40 C41 -75.8(11)
C39 C40 C41 C42 -179.6(9)
C40 C41 C42 C43 -81.9(11)
C41 C42 C43 C44 -74.7(13)
C42 C43 C44 C45 170.6(9)
C43 C44 C45 C46 170.4(9)
C44 C45 C46 C47 -175.1(8)
C45 C46 C47 C48 -59.7(11)
C46 C47 C48 C49 -66.0(11)
C47 C48 C49 C50 174.9(7)
C48 C49 C50 P2 178.1(6)
C18 P2 C50 C49 -61.4(6)
C34 P2 C50 C49 -170.7(5)
Os1 P2 C50 C49 67.2(6)
